data_4034569
loop_
_publ_author_name
'Qin, Pengjin'
'Holland, Ryan L.'
'Bunker, Kevin D.'
'O'Connor, Joseph M'
'Baldridge, Kim K.'
'Rheingold, Arnold L.'

_publ_section_title
;
 Acid-Induced Liberation of Polysubstituted Cyclopentadiene Ligands from
 Cyclopentadienyl Cobalt: A [2 + 2 + 1] Cycloaddition Route toward
 1,2,4-Trisubstituted Cyclopentadienes.
;
_journal_issue 21
_journal_name_full 'The Journal of organic chemistry'
_journal_page_first 13992
_journal_page_last 14004
_journal_paper_doi 10.1021/acs.joc.9b02182
_journal_volume 84
_journal_year 2019
_chemical_formula_moiety 'C4 H8 Co F6 O8'
_chemical_formula_sum 'C4 H8 Co F6 O8'
_chemical_formula_weight 357.03
_space_group_crystal_system triclinic
_space_group_IT_number 2
_space_group_name_Hall '-P 1'
_space_group_name_H-M_alt 'P -1'
_atom_sites_solution_hydrogens difmap
_atom_sites_solution_primary dual
_atom_sites_solution_secondary difmap
_audit_creation_date 2017-01-12
_audit_creation_method
;
Olex2 1.2-beta
(compiled 2017.01.04 svn.r3372 for OlexSys, GUI svn.r5289)
;
_cell_angle_alpha 75.059(12)
_cell_angle_beta 64.690(11)
_cell_angle_gamma 71.468(11)
_cell_formula_units_Z 2
_cell_length_a 8.1249(14)
_cell_length_b 9.0422(14)
_cell_length_c 9.2650(15)
_cell_measurement_reflns_used 1392
_cell_measurement_temperature 100.0
_cell_measurement_theta_max 23.337
_cell_measurement_theta_min 3.118
_cell_volume 577.49(17)
_computing_cell_refinement 'SAINT v8.37A (Bruker, 2016)'
_computing_data_collection 'APEX3 v2016.1-0 (Bruker, 2016)'
_computing_data_reduction 'SAINT v8.37A (Bruker, 2016)'
_computing_molecular_graphics 'Olex2 (Dolomanov et al., 2009)'
_computing_publication_material 'Olex2 (Dolomanov et al., 2009)'
_computing_structure_refinement 'ShelXL (Sheldrick, 2015)'
_computing_structure_solution 'ShelXT (Sheldrick, 2015)'
_diffrn_ambient_temperature 100.0
_diffrn_detector 'Bruker APEX-II CCD'
_diffrn_detector_area_resol_mean 8.258
_diffrn_detector_type 'CCD Area Detector'
_diffrn_measured_fraction_theta_full 1.000
_diffrn_measured_fraction_theta_max 0.999
_diffrn_measurement_device 'Kappa Four-Circle Diffractometer'
_diffrn_measurement_device_type 'Bruker APEX II Ultra'
_diffrn_measurement_method '\w and \f scans'
_diffrn_radiation_monochromator 'Double Bounce Multilayer Mirrors'
_diffrn_radiation_probe x-ray
_diffrn_radiation_type MoK\a
_diffrn_radiation_wavelength 0.71073
_diffrn_radiation_xray_symbol K-L~3~
_diffrn_reflns_av_unetI/netI 0.0667
_diffrn_reflns_Laue_measured_fraction_full 1.000
_diffrn_reflns_Laue_measured_fraction_max 0.999
_diffrn_reflns_limit_h_max 9
_diffrn_reflns_limit_h_min -9
_diffrn_reflns_limit_k_max 10
_diffrn_reflns_limit_k_min -10
_diffrn_reflns_limit_l_max 11
_diffrn_reflns_limit_l_min -11
_diffrn_reflns_number 4179
_diffrn_reflns_point_group_measured_fraction_full 1.000
_diffrn_reflns_point_group_measured_fraction_max 0.999
_diffrn_reflns_theta_full 25.000
_diffrn_reflns_theta_max 25.389
_diffrn_reflns_theta_min 2.400
_diffrn_source 'Micro Focus Rotating Anode'
_diffrn_source_type 'Bruker TXS'
_diffrn_standards_number 0
_exptl_absorpt_coefficient_mu 1.603
_exptl_absorpt_correction_T_max 0.091642
_exptl_absorpt_correction_T_min 0.061194
_exptl_absorpt_correction_type multi-scan
_exptl_absorpt_process_details
;
 TWINABS-2012/1 (Bruker,2012) was used for absorption correction.
 
For component 1:
 wR2(int) was 0.1522 before and 0.0451 after correction.
 The Ratio of minimum to maximum transmission not present.
 The \l/2 correction factor is Not present
 
For component 2:
 wR2(int) was 0.1464 before and 0.0453 after correction.
 The Ratio of minimum to maximum transmission is 0.68.
 The \l/2 correction factor is Not present

Final HKLF 4 output contains 16012 reflections, Rint = 0.0616
 (7262 with I > 3sig(I), Rint = 0.0432)
;
_exptl_crystal_colour Red
_exptl_crystal_colour_primary red
_exptl_crystal_density_diffrn 2.053
_exptl_crystal_description Needle
_exptl_crystal_F_000 354
_exptl_crystal_size_max 0.131
_exptl_crystal_size_mid 0.054
_exptl_crystal_size_min 0.042
_refine_diff_density_max 0.532
_refine_diff_density_min -0.572
_refine_diff_density_rms 0.113
_refine_ls_extinction_method none
_refine_ls_goodness_of_fit_ref 1.057
_refine_ls_hydrogen_treatment constr
_refine_ls_matrix_type full
_refine_ls_number_parameters 177
_refine_ls_number_reflns 4179
_refine_ls_number_restraints 0
_refine_ls_restrained_S_all 1.057
_refine_ls_R_factor_all 0.0784
_refine_ls_R_factor_gt 0.0551
_refine_ls_shift/su_max 0.000
_refine_ls_shift/su_mean 0.000
_refine_ls_structure_factor_coef Fsqd
_refine_ls_weighting_details 'w=1/[\s^2^(Fo^2^)+(0.0446P)^2^+0.6807P] where P=(Fo^2^+2Fc^2^)/3'
_refine_ls_weighting_scheme calc
_refine_ls_wR_factor_gt 0.1087
_refine_ls_wR_factor_ref 0.1202
_reflns_Friedel_coverage 0.000
_reflns_number_gt 3235
_reflns_number_total 4179
_reflns_threshold_expression 'I > 2\s(I)'
_cod_data_source_file jo9b02182_si_002.cif
_cod_data_source_block PQ_0331
_cod_depositor_comments
;
The following automatic conversions were performed:

data item '_diffrn_radiation_probe' value 'X-ray' was changed to
'x-ray' in accordance with the
/home/data/users/saulius/crontab/automatic-downloads/current/ACS/lib/dictionaries/cif_core.dic
dictionary named 'cif_core.dic' version 2.4.2 last updated on
2011-04-26.

data item '_exptl_crystal_colour_primary' value 'Red' was changed to
'red' in accordance with the
/home/data/users/saulius/crontab/automatic-downloads/current/ACS/lib/dictionaries/cif_core.dic
dictionary named 'cif_core.dic' version 2.4.2 last updated on
2011-04-26.

Automatic conversion script
Id: cif_fix_values 6909 2019-04-08 15:41:33Z antanas 
;
_cod_original_cell_volume 577.49(18)
_cod_database_code 4034569
_shelx_shelxl_version_number 2016/6
_shelx_space_group_comment
;
The symmetry employed for this shelxl refinement is uniquely defined
by the following loop, which should always be used as a source of
symmetry information in preference to the above space-group names.
They are only intended as comments.
;
_shelx_estimated_absorpt_t_max 0.936
_shelx_estimated_absorpt_t_min 0.817
_olex2_refinement_description
;
1. Twinned data refinement
 Scales: 0.486(2) 0.514(2)
2. Fixed Uiso
 At 1.5 times of:
  All O(H,H) groups
3.a Rotating group:
 O1S(H1SA,H1SB), O2S(H2SA,H2SB), O3S(H3SA,H3SB), O4S(H4SA,H4SB)
;
_olex2_submission_special_instructions 'No special instructions were received'

loop_
_space_group_symop_operation_xyz
'x, y, z'
'-x, -y, -z'

loop_
_atom_site_label
_atom_site_type_symbol
_atom_site_fract_x
_atom_site_fract_y
_atom_site_fract_z
_atom_site_U_iso_or_equiv
_atom_site_adp_type
_atom_site_occupancy
_atom_site_site_symmetry_order
_atom_site_calc_flag
_atom_site_refinement_flags_posn
Co1 Co 0.66073(11) 0.59396(9) 0.61252(10) 0.0208(2) Uani 1 1 d .
F1 F 0.1801(5) 0.2933(4) 0.8516(4) 0.0380(10) Uani 1 1 d .
F1' F 0.8643(6) 1.0418(5) 0.2035(5) 0.0474(11) Uani 1 1 d .
F2 F 0.3927(5) 0.1647(4) 0.9466(5) 0.0425(10) Uani 1 1 d .
F2' F 1.1029(5) 0.8902(4) 0.2548(5) 0.0448(11) Uani 1 1 d .
F3 F 0.1362(5) 0.3057(4) 1.0946(4) 0.0383(10) Uani 1 1 d .
F3' F 0.9539(5) 1.1010(4) 0.3647(4) 0.0356(9) Uani 1 1 d .
O1 O 0.4882(5) 0.4328(4) 0.7451(4) 0.0206(9) Uani 1 1 d .
O1' O 0.8438(5) 0.7433(4) 0.4655(5) 0.0218(9) Uani 1 1 d .
O1S O 0.7984(5) 0.4474(5) 0.4349(5) 0.0238(9) Uani 1 1 d .
H1SA H 0.757054 0.361292 0.468259 0.036 Uiso 1 1 d GR
H1SB H 0.919124 0.421972 0.413699 0.036 Uiso 1 1 d GR
O2 O 0.2863(5) 0.5515(5) 0.9620(5) 0.0251(9) Uani 1 1 d .
O2' O 0.6584(5) 0.9723(4) 0.5543(5) 0.0271(10) Uani 1 1 d .
O2S O 0.4696(5) 0.7137(4) 0.4987(4) 0.0212(9) Uani 1 1 d .
H2SA H 0.517236 0.689979 0.401180 0.032 Uiso 1 1 d GR
H2SB H 0.451640 0.814782 0.493976 0.032 Uiso 1 1 d GR
O3S O 0.5333(5) 0.7344(5) 0.7932(5) 0.0250(10) Uani 1 1 d .
H3SA H 0.423105 0.714372 0.847053 0.038 Uiso 1 1 d GR
H3SB H 0.520736 0.831751 0.746404 0.038 Uiso 1 1 d GR
O4S O 0.8596(5) 0.4732(4) 0.7145(5) 0.0213(9) Uani 1 1 d .
H4SA H 0.914830 0.379818 0.685078 0.032 Uiso 1 1 d GR
H4SB H 0.809703 0.466101 0.820326 0.032 Uiso 1 1 d GR
C1 C 0.3550(8) 0.4434(7) 0.8803(7) 0.0220(13) Uani 1 1 d .
C1' C 0.7983(8) 0.8903(7) 0.4620(7) 0.0221(13) Uani 1 1 d .
C2 C 0.2639(8) 0.2993(7) 0.9456(7) 0.0275(14) Uani 1 1 d .
C2' C 0.9341(9) 0.9808(8) 0.3192(8) 0.0298(15) Uani 1 1 d .

loop_
_atom_site_aniso_label
_atom_site_aniso_U_11
_atom_site_aniso_U_22
_atom_site_aniso_U_33
_atom_site_aniso_U_23
_atom_site_aniso_U_13
_atom_site_aniso_U_12
Co1 0.0201(4) 0.0195(4) 0.0219(5) -0.0022(3) -0.0060(3) -0.0070(3)
F1 0.050(2) 0.045(2) 0.032(2) 0.0055(18) -0.0200(19) -0.0301(19)
F1' 0.056(3) 0.053(3) 0.033(2) 0.0140(19) -0.019(2) -0.026(2)
F2 0.049(2) 0.023(2) 0.053(3) 0.0037(18) -0.018(2) -0.0141(17)
F2' 0.030(2) 0.024(2) 0.056(3) -0.0032(19) 0.0069(18) -0.0071(16)
F3 0.045(2) 0.046(2) 0.022(2) 0.0012(17) -0.0006(17) -0.0309(19)
F3' 0.036(2) 0.026(2) 0.045(2) -0.0020(17) -0.0099(18) -0.0168(16)
O1 0.022(2) 0.019(2) 0.020(2) -0.0018(17) -0.0055(17) -0.0071(16)
O1' 0.022(2) 0.017(2) 0.025(2) 0.0000(17) -0.0074(18) -0.0071(17)
O1S 0.018(2) 0.024(2) 0.026(2) -0.0037(16) -0.0038(17) -0.0076(16)
O2 0.030(2) 0.023(2) 0.020(2) -0.0034(18) -0.0046(18) -0.0096(18)
O2' 0.025(2) 0.019(2) 0.032(3) -0.0028(19) -0.0065(19) -0.0054(17)
O2S 0.025(2) 0.017(2) 0.021(2) -0.0043(16) -0.0064(18) -0.0076(17)
O3S 0.025(2) 0.022(2) 0.026(2) -0.0025(18) -0.0058(18) -0.0086(17)
O4S 0.026(2) 0.017(2) 0.021(2) -0.0019(17) -0.0093(18) -0.0050(17)
C1 0.020(3) 0.022(3) 0.023(3) 0.005(3) -0.012(3) -0.007(2)
C1' 0.021(3) 0.025(3) 0.022(3) -0.002(3) -0.010(3) -0.006(3)
C2 0.029(3) 0.028(4) 0.024(4) 0.000(3) -0.008(3) -0.011(3)
C2' 0.026(4) 0.033(4) 0.026(3) -0.003(3) -0.004(3) -0.010(3)

loop_
_atom_type_symbol
_atom_type_description
_atom_type_scat_dispersion_real
_atom_type_scat_dispersion_imag
_atom_type_scat_source
C C 0.0033 0.0016 'International Tables Vol C Tables 4.2.6.8 and 6.1.1.4'
H H 0.0000 0.0000 'International Tables Vol C Tables 4.2.6.8 and 6.1.1.4'
O O 0.0106 0.0060 'International Tables Vol C Tables 4.2.6.8 and 6.1.1.4'
F F 0.0171 0.0103 'International Tables Vol C Tables 4.2.6.8 and 6.1.1.4'
Co Co 0.3494 0.9721 'International Tables Vol C Tables 4.2.6.8 and 6.1.1.4'

loop_
_geom_angle_atom_site_label_1
_geom_angle_atom_site_label_2
_geom_angle_atom_site_label_3
_geom_angle
O1' Co1 O1 175.46(15)
O1S Co1 O1 87.60(15)
O1S Co1 O1' 87.87(16)
O1S Co1 O2S 88.78(16)
O1S Co1 O4S 88.86(16)
O2S Co1 O1 88.75(15)
O2S Co1 O1' 91.04(15)
O3S Co1 O1 92.64(16)
O3S Co1 O1' 91.89(16)
O3S Co1 O1S 177.42(17)
O3S Co1 O2S 93.80(15)
O3S Co1 O4S 88.56(16)
O4S Co1 O1 92.50(15)
O4S Co1 O1' 87.52(15)
O4S Co1 O2S 177.28(15)
C1 O1 Co1 127.2(4)
C1' O1' Co1 123.7(4)
Co1 O1S H1SA 109.9
Co1 O1S H1SB 109.6
H1SA O1S H1SB 109.0
Co1 O2S H2SA 108.7
Co1 O2S H2SB 108.9
H2SA O2S H2SB 109.4
Co1 O3S H3SA 104.6
Co1 O3S H3SB 107.0
H3SA O3S H3SB 109.4
Co1 O4S H4SA 111.4
Co1 O4S H4SB 111.5
H4SA O4S H4SB 110.5
O1 C1 C2 113.3(5)
O2 C1 O1 129.1(5)
O2 C1 C2 117.5(5)
O1' C1' C2' 115.1(5)
O2' C1' O1' 128.9(5)
O2' C1' C2' 116.0(5)
F1 C2 C1 110.4(5)
F2 C2 F1 107.3(5)
F2 C2 C1 111.0(5)
F3 C2 F1 107.8(5)
F3 C2 F2 107.9(5)
F3 C2 C1 112.3(5)
F1' C2' F3' 107.2(5)
F1' C2' C1' 109.4(5)
F2' C2' F1' 108.0(5)
F2' C2' F3' 107.8(5)
F2' C2' C1' 112.9(5)
F3' C2' C1' 111.4(5)

loop_
_geom_bond_atom_site_label_1
_geom_bond_atom_site_label_2
_geom_bond_distance
Co1 O1 2.122(4)
Co1 O1' 2.119(4)
Co1 O1S 2.079(4)
Co1 O2S 2.107(4)
Co1 O3S 2.065(4)
Co1 O4S 2.085(4)
F1 C2 1.334(7)
F1' C2' 1.338(7)
F2 C2 1.330(7)
F2' C2' 1.322(7)
F3 C2 1.328(7)
F3' C2' 1.338(7)
O1 C1 1.259(7)
O1' C1' 1.257(7)
O1S H1SA 0.8767
O1S H1SB 0.8768
O2 C1 1.230(7)
O2' C1' 1.238(6)
O2S H2SA 0.8715
O2S H2SB 0.8715
O3S H3SA 0.8703
O3S H3SB 0.8700
O4S H4SA 0.8726
O4S H4SB 0.8799
C1 C2 1.560(8)
C1' C2' 1.551(8)

loop_
_geom_hbond_atom_site_label_D
_geom_hbond_atom_site_label_H
_geom_hbond_atom_site_label_A
_geom_hbond_distance_DH
_geom_hbond_distance_HA
_geom_hbond_distance_DA
_geom_hbond_angle_DHA
_geom_hbond_site_symmetry_A
O1S H1SA O2S 0.88 2.04 2.766(5) 139.9 2_666
O1S H1SB O4S 0.88 2.05 2.760(5) 136.9 2_766
O2S H2SA O1 0.87 1.98 2.750(5) 146.3 2_666
O2S H2SB O2' 0.87 1.87 2.688(5) 154.9 2_676
O3S H3SA O2 0.87 1.94 2.702(6) 145.6 .
O3S H3SB O2' 0.87 2.02 2.752(6) 141.4 .
O4S H4SA O1' 0.87 2.03 2.770(5) 142.4 2_766
O4S H4SB O2 0.88 1.81 2.687(5) 178.4 2_667

loop_
_twin_individual_id
_twin_individual_mass_fraction_refined
1 0.486(2)
2 0.514(2)
